data_4088596
loop_
_publ_author_name
'Zhu, Xiancui'
'Li, Yang'
'Wei, Yun'
'Wang, Shaowu'
'Zhou, Shuangliu'
'Zhang, Lijun'

_publ_section_title
;
 Reactivity of 3-Imino-Functionalized Indoles with Rare-Earth-Metal
 Amides: Unexpected Substituent Effects on C--H Activation Pathways and
 Assembly of Rare-Earth-Metal Complexes
;
_journal_issue 11
_journal_name_full Organometallics
_journal_page_first 1838
_journal_paper_doi 10.1021/acs.organomet.6b00221
_journal_volume 35
_journal_year 2016
_chemical_formula_sum 'C66 H104 Cl2 Li2 N6 O6 Si4 Sm2'
_chemical_formula_weight 1575.39
_space_group_IT_number 56
_space_group_name_Hall '-P 2ab 2ac'
_space_group_name_H-M_alt 'P c c n'
_symmetry_cell_setting orthorhombic
_symmetry_space_group_name_H-M 'P c c n'
_atom_sites_solution_hydrogens geom
_atom_sites_solution_primary direct
_atom_sites_solution_secondary difmap
_audit_creation_method SHELXL-97
_cell_angle_alpha 90.00
_cell_angle_beta 90.00
_cell_angle_gamma 90.00
_cell_formula_units_Z 4
_cell_length_a 17.7886(11)
_cell_length_b 18.1510(11)
_cell_length_c 24.4692(15)
_cell_measurement_reflns_used 9725
_cell_measurement_temperature 293(2)
_cell_measurement_theta_max 27.23
_cell_measurement_theta_min 2.31
_cell_volume 7900.6(8)
_computing_cell_refinement 'Bruker SMART'
_computing_data_collection 'Bruker SMART'
_computing_data_reduction 'Bruker SAINT'
_computing_molecular_graphics 'Bruker SHELXTL'
_computing_publication_material 'Bruker SHELXTL'
_computing_structure_refinement 'SHELXL-97 (Sheldrick, 1997)'
_computing_structure_solution 'SHELXS-97 (Sheldrick, 1990)'
_diffrn_ambient_temperature 293(2)
_diffrn_measured_fraction_theta_full 0.997
_diffrn_measured_fraction_theta_max 0.997
_diffrn_measurement_device_type 'CCD area detector'
_diffrn_measurement_method 'phi and omega scans'
_diffrn_radiation_monochromator graphite
_diffrn_radiation_source 'fine-focus sealed tube'
_diffrn_radiation_type MoK\a
_diffrn_radiation_wavelength 0.71073
_diffrn_reflns_av_R_equivalents 0.0384
_diffrn_reflns_av_sigmaI/netI 0.0266
_diffrn_reflns_limit_h_max 22
_diffrn_reflns_limit_h_min -23
_diffrn_reflns_limit_k_max 23
_diffrn_reflns_limit_k_min -23
_diffrn_reflns_limit_l_max 31
_diffrn_reflns_limit_l_min -29
_diffrn_reflns_number 65751
_diffrn_reflns_theta_full 27.57
_diffrn_reflns_theta_max 27.57
_diffrn_reflns_theta_min 1.60
_exptl_absorpt_coefficient_mu 1.647
_exptl_absorpt_correction_T_max 0.7558
_exptl_absorpt_correction_T_min 0.7341
_exptl_absorpt_correction_type multi-scan
_exptl_crystal_colour colorless
_exptl_crystal_density_diffrn 1.324
_exptl_crystal_density_method 'not measured'
_exptl_crystal_description block
_exptl_crystal_F_000 3240
_exptl_crystal_size_max 0.20
_exptl_crystal_size_mid 0.19
_exptl_crystal_size_min 0.18
_refine_diff_density_max 0.426
_refine_diff_density_min -0.358
_refine_diff_density_rms 0.063
_refine_ls_extinction_method none
_refine_ls_goodness_of_fit_ref 1.061
_refine_ls_hydrogen_treatment mixed
_refine_ls_matrix_type full
_refine_ls_number_parameters 469
_refine_ls_number_reflns 9112
_refine_ls_number_restraints 265
_refine_ls_restrained_S_all 1.091
_refine_ls_R_factor_all 0.0545
_refine_ls_R_factor_gt 0.0340
_refine_ls_shift/su_max 0.031
_refine_ls_shift/su_mean 0.002
_refine_ls_structure_factor_coef Fsqd
_refine_ls_weighting_details 'calc w=1/[\s^2^(Fo^2^)+(0.0381P)^2^+3.8676P] where P=(Fo^2^+2Fc^2^)/3'
_refine_ls_weighting_scheme calc
_refine_ls_wR_factor_gt 0.0802
_refine_ls_wR_factor_ref 0.0867
_reflns_number_gt 6576
_reflns_number_total 9112
_reflns_threshold_expression >2sigma(I)
_cod_data_source_file om6b00221_si_002.cif
_cod_data_source_block 110510a_0m
_cod_depositor_comments
;
The following automatic conversions were performed:

data item '_symmetry_cell_setting' value 'Orthorhombic' was changed
to 'orthorhombic' in accordance with the
/home/saulius/struct/COD-crude-data/automatic-downloads/DataCite-retrospective/ACS/depositions/lib/dictionaries/cif_core.dic
dictionary named 'cif_core.dic' version 2.4.2 last updated on
2011-04-26.

Automatic conversion script
Id: cif_fix_values 6909 2019-04-08 15:41:33Z antanas 
;
_cod_original_sg_symbol_H-M Pccn
_cod_database_code 4088596

loop_
_symmetry_equiv_pos_as_xyz
'x, y, z'
'-x+1/2, -y+1/2, z'
'-x, y+1/2, -z+1/2'
'x+1/2, -y, -z+1/2'
'-x, -y, -z'
'x-1/2, y-1/2, -z'
'x, -y-1/2, z-1/2'
'-x-1/2, y, z-1/2'

loop_
_atom_site_label
_atom_site_type_symbol
_atom_site_fract_x
_atom_site_fract_y
_atom_site_fract_z
_atom_site_U_iso_or_equiv
_atom_site_adp_type
_atom_site_occupancy
_atom_site_symmetry_multiplicity
_atom_site_calc_flag
_atom_site_refinement_flags
_atom_site_disorder_assembly
_atom_site_disorder_group
C1 C 0.14980(17) 0.27058(16) 0.12828(12) 0.0433(7) Uani 1 1 d . . .
H1 H 0.1825 0.2584 0.1000 0.052 Uiso 1 1 calc R . .
C2 C 0.13079(16) 0.22238(16) 0.16867(12) 0.0412(7) Uani 1 1 d . . .
C3 C 0.08069(17) 0.26221(17) 0.20339(13) 0.0476(7) Uani 1 1 d . . .
C4 C 0.07264(17) 0.33330(17) 0.18004(14) 0.0491(8) Uani 1 1 d . . .
C5 C 0.0257(2) 0.3863(2) 0.20378(17) 0.0676(10) Uani 1 1 d . . .
H5 H 0.0194 0.4324 0.1879 0.081 Uiso 1 1 calc R . .
C6 C -0.0106(2) 0.3680(2) 0.25103(19) 0.0845(13) Uani 1 1 d . . .
H6 H -0.0409 0.4029 0.2679 0.101 Uiso 1 1 calc R . .
C7 C -0.0034(2) 0.2988(2) 0.27464(19) 0.0863(14) Uani 1 1 d . . .
H7 H -0.0294 0.2880 0.3066 0.104 Uiso 1 1 calc R . .
C8 C 0.0420(2) 0.2460(2) 0.25107(16) 0.0684(10) Uani 1 1 d . . .
H8 H 0.0466 0.1997 0.2671 0.082 Uiso 1 1 calc R . .
C9 C 0.16016(17) 0.14606(16) 0.17913(12) 0.0416(7) Uani 1 1 d . . .
H9 H 0.1180 0.1143 0.1895 0.050 Uiso 1 1 calc R . .
C10 C 0.15798(19) 0.10322(17) 0.08431(13) 0.0493(7) Uani 1 1 d . . .
C11 C 0.0790(2) 0.1012(2) 0.08013(16) 0.0651(10) Uani 1 1 d . . .
H11 H 0.0497 0.1111 0.1107 0.078 Uiso 1 1 calc R . .
C12 C 0.0447(3) 0.0847(2) 0.0308(2) 0.0904(15) Uani 1 1 d . . .
H12 H -0.0075 0.0838 0.0289 0.108 Uiso 1 1 calc R . .
C13 C 0.0861(4) 0.0696(3) -0.0155(2) 0.1049(18) Uani 1 1 d . . .
H13 H 0.0623 0.0575 -0.0481 0.126 Uiso 1 1 calc R . .
C14 C 0.1618(4) 0.0729(3) -0.01242(18) 0.0904(14) Uani 1 1 d . . .
H14 H 0.1903 0.0633 -0.0435 0.108 Uiso 1 1 calc R . .
C15 C 0.1978(2) 0.0901(2) 0.03604(14) 0.0681(10) Uani 1 1 d . . .
H15 H 0.2500 0.0930 0.0365 0.082 Uiso 1 1 calc R . .
C16 C 0.1611(3) -0.0744(3) 0.13625(18) 0.0828(12) Uani 1 1 d U . .
H16A H 0.1681 -0.0973 0.1717 0.099 Uiso 1 1 calc R . .
H16B H 0.1321 -0.0296 0.1410 0.099 Uiso 1 1 calc R . .
C17 C 0.1229(4) -0.1243(4) 0.0994(3) 0.156(2) Uani 1 1 d U . .
H17A H 0.1089 -0.1689 0.1186 0.188 Uiso 1 1 calc R . .
H17B H 0.0775 -0.1013 0.0855 0.188 Uiso 1 1 calc R . .
C18 C 0.1710(4) -0.1416(4) 0.0559(3) 0.161(2) Uani 1 1 d U . .
H18A H 0.1482 -0.1269 0.0216 0.194 Uiso 1 1 calc R . .
H18B H 0.1798 -0.1943 0.0548 0.194 Uiso 1 1 calc R . .
C19 C 0.2409(3) -0.1035(3) 0.0633(2) 0.1124(18) Uani 1 1 d U . .
H19A H 0.2816 -0.1384 0.0681 0.135 Uiso 1 1 calc R . .
H19B H 0.2518 -0.0730 0.0317 0.135 Uiso 1 1 calc R . .
C20 C 0.21720(18) 0.14864(17) 0.22722(12) 0.0459(7) Uani 1 1 d . . .
H20A H 0.1980 0.1845 0.2530 0.055 Uiso 1 1 calc R . .
H20B H 0.2634 0.1690 0.2125 0.055 Uiso 1 1 calc R . .
C21 C 0.1552(3) 0.0241(2) 0.29473(19) 0.0900(14) Uani 1 1 d . . .
H21A H 0.1263 0.0053 0.2646 0.135 Uiso 1 1 calc R . .
H21B H 0.1267 0.0612 0.3135 0.135 Uiso 1 1 calc R . .
H21C H 0.1666 -0.0153 0.3195 0.135 Uiso 1 1 calc R . .
C22 C 0.2987(3) 0.1042(3) 0.32726(17) 0.0986(16) Uani 1 1 d . . .
H22A H 0.3146 0.0650 0.3509 0.148 Uiso 1 1 calc R . .
H22B H 0.2672 0.1377 0.3473 0.148 Uiso 1 1 calc R . .
H22C H 0.3420 0.1301 0.3139 0.148 Uiso 1 1 calc R . .
C23 C 0.3954(8) -0.0648(10) 0.3142(5) 0.118(2) Uani 0.476(9) 1 d PDU A 1
H23A H 0.4299 -0.0244 0.3108 0.177 Uiso 0.476(9) 1 calc PR A 1
H23B H 0.4229 -0.1095 0.3205 0.177 Uiso 0.476(9) 1 calc PR A 1
H23C H 0.3621 -0.0559 0.3443 0.177 Uiso 0.476(9) 1 calc PR A 1
C24 C 0.2736(8) -0.1514(7) 0.2594(6) 0.118(2) Uani 0.476(9) 1 d PDU A 1
H24A H 0.2446 -0.1438 0.2920 0.178 Uiso 0.476(9) 1 calc PR A 1
H24B H 0.3013 -0.1966 0.2625 0.178 Uiso 0.476(9) 1 calc PR A 1
H24C H 0.2405 -0.1542 0.2285 0.178 Uiso 0.476(9) 1 calc PR A 1
C25 C 0.4074(7) -0.1005(8) 0.1943(5) 0.105(2) Uani 0.476(9) 1 d PDU A 1
H25A H 0.3821 -0.0988 0.1596 0.157 Uiso 0.476(9) 1 calc PR A 1
H25B H 0.4255 -0.1496 0.2008 0.157 Uiso 0.476(9) 1 calc PR A 1
H25C H 0.4491 -0.0669 0.1939 0.157 Uiso 0.476(9) 1 calc PR A 1
C26 C 0.1216(5) 0.2682(3) -0.0205(2) 0.170(3) Uani 1 1 d U . .
H26A H 0.0999 0.2323 0.0043 0.203 Uiso 1 1 calc R . .
H26B H 0.1759 0.2628 -0.0199 0.203 Uiso 1 1 calc R . .
C27 C 0.0927(5) 0.2575(4) -0.0758(3) 0.197(3) Uani 1 1 d U . .
H27A H 0.1313 0.2364 -0.0991 0.236 Uiso 1 1 calc R . .
H27B H 0.0498 0.2245 -0.0754 0.236 Uiso 1 1 calc R . .
C28 C 0.0719(6) 0.3255(4) -0.0949(3) 0.187(3) Uani 1 1 d U . .
H28A H 0.0183 0.3264 -0.1021 0.224 Uiso 1 1 calc R . .
H28B H 0.0982 0.3363 -0.1287 0.224 Uiso 1 1 calc R . .
C29 C 0.0904(5) 0.3795(4) -0.0543(2) 0.153(2) Uani 1 1 d U . .
H29A H 0.1359 0.4058 -0.0642 0.183 Uiso 1 1 calc R . .
H29B H 0.0498 0.4147 -0.0500 0.183 Uiso 1 1 calc R . .
C30 C -0.0977(6) 0.3962(6) 0.0681(8) 0.1113(11) Uani 0.476(9) 1 d PDU A 1
H30A H -0.1039 0.4197 0.0328 0.134 Uiso 0.476(9) 1 calc PR A 1
H30B H -0.0880 0.4333 0.0957 0.134 Uiso 0.476(9) 1 calc PR A 1
C31 C -0.1626(6) 0.3498(7) 0.0824(7) 0.1120(11) Uani 0.476(9) 1 d PDU A 1
H31A H -0.1947 0.3746 0.1086 0.134 Uiso 0.476(9) 1 calc PR A 1
H31B H -0.1920 0.3383 0.0500 0.134 Uiso 0.476(9) 1 calc PR A 1
C32 C -0.1316(6) 0.2841(7) 0.1055(6) 0.1123(11) Uani 0.476(9) 1 d PDU A 1
H32A H -0.1670 0.2437 0.1027 0.135 Uiso 0.476(9) 1 calc PR A 1
H32B H -0.1194 0.2917 0.1438 0.135 Uiso 0.476(9) 1 calc PR A 1
C33 C -0.0615(6) 0.2677(6) 0.0732(7) 0.1117(11) Uani 0.476(9) 1 d PDU A 1
H33A H -0.0248 0.2396 0.0937 0.134 Uiso 0.476(9) 1 calc PR A 1
H33B H -0.0720 0.2438 0.0386 0.134 Uiso 0.476(9) 1 calc PR A 1
C30' C -0.1119(5) 0.3736(6) 0.0600(7) 0.116(3) Uani 0.524(9) 1 d PDU A 1
H30C H -0.1134 0.4006 0.0258 0.139 Uiso 0.524(9) 1 calc PR A 1
H30D H -0.1219 0.4080 0.0895 0.139 Uiso 0.524(9) 1 calc PR A 1
C31' C -0.1692(5) 0.3151(7) 0.0597(6) 0.134(4) Uani 0.524(9) 1 d PDU A 1
H31C H -0.2148 0.3319 0.0775 0.161 Uiso 0.524(9) 1 calc PR A 1
H31D H -0.1813 0.3010 0.0225 0.161 Uiso 0.524(9) 1 calc PR A 1
C32' C -0.1373(6) 0.2536(7) 0.0890(6) 0.136(4) Uani 0.524(9) 1 d PDU A 1
H32C H -0.1655 0.2438 0.1221 0.163 Uiso 0.524(9) 1 calc PR A 1
H32D H -0.1374 0.2097 0.0664 0.163 Uiso 0.524(9) 1 calc PR A 1
C33' C -0.0617(6) 0.2753(6) 0.1019(6) 0.129(4) Uani 0.524(9) 1 d PDU A 1
H33C H -0.0274 0.2350 0.0945 0.155 Uiso 0.524(9) 1 calc PR A 1
H33D H -0.0580 0.2879 0.1403 0.155 Uiso 0.524(9) 1 calc PR A 1
C23' C 0.4261(7) -0.0594(9) 0.2931(5) 0.118(2) Uani 0.524(9) 1 d PDU A 2
H23D H 0.4660 -0.0407 0.2706 0.177 Uiso 0.524(9) 1 calc PR A 2
H23E H 0.4411 -0.1055 0.3089 0.177 Uiso 0.524(9) 1 calc PR A 2
H23F H 0.4152 -0.0248 0.3216 0.177 Uiso 0.524(9) 1 calc PR A 2
C24' C 0.2767(7) -0.1365(7) 0.2897(5) 0.119(2) Uani 0.524(9) 1 d PDU A 2
H24D H 0.2623 -0.1131 0.3232 0.178 Uiso 0.524(9) 1 calc PR A 2
H24E H 0.3029 -0.1815 0.2976 0.178 Uiso 0.524(9) 1 calc PR A 2
H24F H 0.2327 -0.1471 0.2684 0.178 Uiso 0.524(9) 1 calc PR A 2
C25' C 0.3714(7) -0.1274(7) 0.1884(4) 0.107(2) Uani 0.524(9) 1 d PDU A 2
H25D H 0.3287 -0.1386 0.1659 0.160 Uiso 0.524(9) 1 calc PR A 2
H25E H 0.3948 -0.1724 0.2000 0.160 Uiso 0.524(9) 1 calc PR A 2
H25F H 0.4067 -0.0986 0.1678 0.160 Uiso 0.524(9) 1 calc PR A 2
Cl1 Cl 0.09319(6) 0.49915(5) 0.06764(4) 0.0761(3) Uani 1 1 d . . .
Sm1 Sm 0.305961(9) 0.049847(9) 0.143676(6) 0.04450(6) Uani 1 1 d . . .
Li1 Li 0.0614(4) 0.3726(4) 0.0623(3) 0.0674(17) Uani 1 1 d . . .
N1 N 0.11624(14) 0.33933(14) 0.13283(10) 0.0473(6) Uani 1 1 d . . .
N2 N 0.19794(13) 0.11370(14) 0.13170(10) 0.0426(6) Uani 1 1 d . . .
N3 N 0.29660(16) 0.00588(15) 0.22981(11) 0.0558(7) Uani 1 1 d . A .
O1 O 0.23249(15) -0.05841(13) 0.11142(11) 0.0656(7) Uani 1 1 d . . .
O2 O 0.1013(2) 0.33833(17) -0.00554(12) 0.0974(10) Uani 1 1 d . . .
O3 O -0.04125(17) 0.34161(19) 0.06709(16) 0.1109(10) Uani 1 1 d DU . .
Si1 Si 0.24490(6) 0.06516(5) 0.26844(4) 0.0551(2) Uani 1 1 d . . .
Si2 Si 0.33984(8) -0.07362(7) 0.25016(5) 0.0825(4) Uani 1 1 d DU . .

loop_
_atom_site_aniso_label
_atom_site_aniso_U_11
_atom_site_aniso_U_22
_atom_site_aniso_U_33
_atom_site_aniso_U_23
_atom_site_aniso_U_13
_atom_site_aniso_U_12
C1 0.0384(16) 0.0469(18) 0.0446(16) -0.0014(13) -0.0006(13) 0.0005(13)
C2 0.0373(16) 0.0412(16) 0.0452(16) 0.0024(13) -0.0004(13) -0.0009(12)
C3 0.0428(16) 0.0434(17) 0.0565(19) 0.0040(14) 0.0076(15) 0.0006(14)
C4 0.0417(17) 0.0409(17) 0.065(2) 0.0037(15) 0.0048(15) 0.0003(13)
C5 0.060(2) 0.052(2) 0.091(3) 0.006(2) 0.016(2) 0.0113(17)
C6 0.082(3) 0.065(3) 0.106(3) 0.000(2) 0.043(3) 0.020(2)
C7 0.089(3) 0.073(3) 0.097(3) 0.010(2) 0.052(3) 0.015(2)
C8 0.076(2) 0.053(2) 0.077(2) 0.0111(19) 0.031(2) 0.0040(19)
C9 0.0414(16) 0.0375(16) 0.0460(17) 0.0015(13) 0.0028(13) -0.0029(13)
C10 0.057(2) 0.0397(17) 0.0517(19) 0.0007(14) -0.0066(15) -0.0001(15)
C11 0.064(2) 0.057(2) 0.075(2) -0.0032(19) -0.0167(19) -0.0074(18)
C12 0.092(3) 0.075(3) 0.104(4) 0.003(3) -0.046(3) -0.019(3)
C13 0.151(6) 0.093(4) 0.071(3) -0.008(3) -0.047(4) -0.018(4)
C14 0.134(5) 0.087(3) 0.050(2) -0.008(2) -0.009(3) 0.007(3)
C15 0.087(3) 0.072(3) 0.046(2) -0.0010(18) -0.0023(19) 0.005(2)
C16 0.080(3) 0.077(3) 0.091(3) 0.000(2) 0.011(2) -0.023(2)
C17 0.136(4) 0.183(5) 0.151(5) -0.053(4) 0.022(4) -0.078(4)
C18 0.156(5) 0.176(5) 0.153(5) -0.083(4) 0.023(4) -0.070(4)
C19 0.116(4) 0.101(3) 0.120(4) -0.065(3) 0.022(3) -0.032(3)
C20 0.0545(18) 0.0421(16) 0.0413(16) -0.0004(14) 0.0008(13) 0.0000(14)
C21 0.107(4) 0.079(3) 0.085(3) 0.018(2) 0.032(3) -0.004(3)
C22 0.121(4) 0.117(4) 0.057(3) -0.014(3) -0.029(3) 0.025(3)
C23 0.121(6) 0.130(5) 0.103(3) 0.026(6) -0.040(3) 0.037(6)
C24 0.176(5) 0.065(4) 0.114(5) 0.035(5) -0.013(5) -0.007(3)
C25 0.112(6) 0.078(7) 0.124(4) -0.005(3) -0.008(4) 0.049(4)
C26 0.317(8) 0.099(4) 0.093(4) -0.007(3) -0.034(5) 0.061(5)
C27 0.365(8) 0.125(4) 0.101(4) -0.014(4) -0.050(5) 0.045(6)
C28 0.330(7) 0.138(5) 0.091(4) 0.004(4) -0.056(5) 0.022(5)
C29 0.275(7) 0.105(4) 0.078(3) 0.016(3) -0.022(4) 0.019(5)
C30 0.0658(17) 0.101(2) 0.168(3) 0.036(2) -0.025(2) -0.0188(16)
C31 0.0666(17) 0.101(2) 0.168(3) 0.035(2) -0.025(2) -0.0195(16)
C32 0.0676(18) 0.101(2) 0.168(3) 0.036(2) -0.025(2) -0.0201(16)
C33 0.0668(17) 0.100(2) 0.168(3) 0.036(2) -0.0262(19) -0.0193(16)
C30' 0.058(5) 0.100(6) 0.190(8) 0.055(6) -0.030(6) -0.023(5)
C31' 0.078(5) 0.127(8) 0.197(9) 0.018(7) -0.041(6) -0.045(6)
C32' 0.122(7) 0.112(7) 0.174(9) 0.032(6) -0.017(7) -0.069(6)
C33' 0.104(6) 0.104(6) 0.180(8) 0.049(6) -0.055(7) -0.022(5)
C23' 0.118(5) 0.130(5) 0.105(4) 0.025(6) -0.039(3) 0.036(6)
C24' 0.177(5) 0.066(5) 0.113(5) 0.037(5) -0.010(5) -0.006(3)
C25' 0.116(6) 0.079(7) 0.125(4) -0.008(3) -0.013(3) 0.051(4)
Cl1 0.0756(6) 0.0575(5) 0.0952(7) 0.0233(5) -0.0292(6) 0.0005(5)
Sm1 0.04686(10) 0.04019(10) 0.04644(10) -0.00181(7) 0.00169(7) 0.00292(7)
Li1 0.064(4) 0.066(4) 0.073(4) 0.011(3) -0.012(3) -0.007(3)
N1 0.0420(14) 0.0426(14) 0.0573(16) 0.0108(12) 0.0017(12) 0.0032(11)
N2 0.0439(14) 0.0407(14) 0.0431(14) -0.0027(10) 0.0010(11) -0.0016(11)
N3 0.0679(19) 0.0477(16) 0.0520(16) 0.0082(13) -0.0031(14) 0.0071(14)
O1 0.0681(17) 0.0544(15) 0.0742(17) -0.0148(12) 0.0074(14) -0.0101(12)
O2 0.148(3) 0.077(2) 0.0663(18) 0.0061(16) -0.0136(18) 0.019(2)
O3 0.0654(16) 0.100(2) 0.167(3) 0.037(2) -0.0264(18) -0.0187(15)
Si1 0.0725(6) 0.0524(5) 0.0404(5) 0.0076(4) -0.0009(4) 0.0041(5)
Si2 0.1043(10) 0.0596(7) 0.0836(8) 0.0181(6) -0.0161(7) 0.0220(6)

loop_
_atom_type_symbol
_atom_type_description
_atom_type_scat_dispersion_real
_atom_type_scat_dispersion_imag
_atom_type_scat_source
C C 0.0033 0.0016 'International Tables Vol C Tables 4.2.6.8 and 6.1.1.4'
H H 0.0000 0.0000 'International Tables Vol C Tables 4.2.6.8 and 6.1.1.4'
Li Li -0.0003 0.0001 'International Tables Vol C Tables 4.2.6.8 and 6.1.1.4'
N N 0.0061 0.0033 'International Tables Vol C Tables 4.2.6.8 and 6.1.1.4'
Si Si 0.0817 0.0704 'International Tables Vol C Tables 4.2.6.8 and 6.1.1.4'
Sm Sm -0.1638 3.4418 'International Tables Vol C Tables 4.2.6.8 and 6.1.1.4'
Cl Cl 0.1484 0.1585 'International Tables Vol C Tables 4.2.6.8 and 6.1.1.4'
O O 0.0106 0.0060 'International Tables Vol C Tables 4.2.6.8 and 6.1.1.4'

loop_
_geom_angle_atom_site_label_1
_geom_angle_atom_site_label_2
_geom_angle_atom_site_label_3
_geom_angle
_geom_angle_site_symmetry_1
_geom_angle_site_symmetry_3
C2 C1 N1 114.4(3) . .
C2 C1 H1 122.8 . .
N1 C1 H1 122.8 . .
C1 C2 C3 105.2(3) . .
C1 C2 C9 129.0(3) . .
C3 C2 C9 125.6(3) . .
C8 C3 C4 118.8(3) . .
C8 C3 C2 134.7(3) . .
C4 C3 C2 106.5(3) . .
N1 C4 C5 128.4(3) . .
N1 C4 C3 110.4(3) . .
C5 C4 C3 121.2(3) . .
C6 C5 C4 117.8(3) . .
C6 C5 H5 121.1 . .
C4 C5 H5 121.1 . .
C5 C6 C7 121.9(4) . .
C5 C6 H6 119.0 . .
C7 C6 H6 119.0 . .
C8 C7 C6 120.6(4) . .
C8 C7 H7 119.7 . .
C6 C7 H7 119.7 . .
C7 C8 C3 119.6(3) . .
C7 C8 H8 120.2 . .
C3 C8 H8 120.2 . .
N2 C9 C2 113.2(2) . .
N2 C9 C20 108.2(2) . .
C2 C9 C20 109.2(2) . .
N2 C9 H9 108.7 . .
C2 C9 H9 108.7 . .
C20 C9 H9 108.7 . .
N2 C10 C11 125.5(3) . .
N2 C10 C15 118.3(3) . .
C11 C10 C15 116.1(3) . .
C12 C11 C10 120.6(4) . .
C12 C11 H11 119.7 . .
C10 C11 H11 119.7 . .
C13 C12 C11 121.5(5) . .
C13 C12 H12 119.2 . .
C11 C12 H12 119.2 . .
C14 C13 C12 118.6(4) . .
C14 C13 H13 120.7 . .
C12 C13 H13 120.7 . .
C13 C14 C15 121.3(5) . .
C13 C14 H14 119.3 . .
C15 C14 H14 119.3 . .
C14 C15 C10 121.8(4) . .
C14 C15 H15 119.1 . .
C10 C15 H15 119.1 . .
C17 C16 O1 106.1(4) . .
C17 C16 H16A 110.5 . .
O1 C16 H16A 110.5 . .
C17 C16 H16B 110.5 . .
O1 C16 H16B 110.5 . .
H16A C16 H16B 108.7 . .
C18 C17 C16 109.2(5) . .
C18 C17 H17A 109.8 . .
C16 C17 H17A 109.8 . .
C18 C17 H17B 109.8 . .
C16 C17 H17B 109.8 . .
H17A C17 H17B 108.3 . .
C17 C18 C19 109.0(5) . .
C17 C18 H18A 109.9 . .
C19 C18 H18A 109.9 . .
C17 C18 H18B 109.9 . .
C19 C18 H18B 109.9 . .
H18A C18 H18B 108.3 . .
O1 C19 C18 106.7(4) . .
O1 C19 H19A 110.4 . .
C18 C19 H19A 110.4 . .
O1 C19 H19B 110.4 . .
C18 C19 H19B 110.4 . .
H19A C19 H19B 108.6 . .
C9 C20 Si1 123.5(2) . .
C9 C20 H20A 106.5 . .
Si1 C20 H20A 106.5 . .
C9 C20 H20B 106.5 . .
Si1 C20 H20B 106.5 . .
H20A C20 H20B 106.5 . .
Si1 C21 H21A 109.5 . .
Si1 C21 H21B 109.5 . .
H21A C21 H21B 109.5 . .
Si1 C21 H21C 109.5 . .
H21A C21 H21C 109.5 . .
H21B C21 H21C 109.5 . .
Si1 C22 H22A 109.5 . .
Si1 C22 H22B 109.5 . .
H22A C22 H22B 109.5 . .
Si1 C22 H22C 109.5 . .
H22A C22 H22C 109.5 . .
H22B C22 H22C 109.5 . .
Si2 C23 H23A 109.5 . .
Si2 C23 H23B 109.5 . .
Si2 C23 H23C 109.5 . .
Si2 C24 H24A 109.5 . .
Si2 C24 H24B 109.5 . .
Si2 C24 H24C 109.5 . .
Si2 C25 H25A 109.5 . .
Si2 C25 H25B 109.5 . .
Si2 C25 H25C 109.5 . .
O2 C26 C27 106.1(5) . .
O2 C26 H26A 110.5 . .
C27 C26 H26A 110.5 . .
O2 C26 H26B 110.5 . .
C27 C26 H26B 110.5 . .
H26A C26 H26B 108.7 . .
C28 C27 C26 106.9(6) . .
C28 C27 H27A 110.3 . .
C26 C27 H27A 110.3 . .
C28 C27 H27B 110.3 . .
C26 C27 H27B 110.3 . .
H27A C27 H27B 108.6 . .
C27 C28 C29 108.6(6) . .
C27 C28 H28A 110.0 . .
C29 C28 H28A 110.0 . .
C27 C28 H28B 110.0 . .
C29 C28 H28B 110.0 . .
H28A C28 H28B 108.4 . .
O2 C29 C28 104.7(5) . .
O2 C29 H29A 110.8 . .
C28 C29 H29A 110.8 . .
O2 C29 H29B 110.8 . .
C28 C29 H29B 110.8 . .
H29A C29 H29B 108.9 . .
O3 C30 C31 99.2(7) . .
O3 C30 H30A 111.9 . .
C31 C30 H30A 111.9 . .
O3 C30 H30B 111.9 . .
C31 C30 H30B 111.9 . .
H30A C30 H30B 109.6 . .
C32 C31 C30 105.5(8) . .
C32 C31 H31A 110.6 . .
C30 C31 H31A 110.6 . .
C32 C31 H31B 110.6 . .
C30 C31 H31B 110.6 . .
H31A C31 H31B 108.8 . .
C31 C32 C33 106.0(9) . .
C31 C32 H32A 110.5 . .
C33 C32 H32A 110.5 . .
C31 C32 H32B 110.5 . .
C33 C32 H32B 110.6 . .
H32A C32 H32B 108.7 . .
O3 C33 C32 94.6(8) . .
O3 C33 H33A 112.8 . .
C32 C33 H33A 112.8 . .
O3 C33 H33B 112.8 . .
C32 C33 H33B 112.8 . .
H33A C33 H33B 110.3 . .
O3 C30' C31' 108.9(7) . .
O3 C30' H30C 109.9 . .
C31' C30' H30C 109.9 . .
O3 C30' H30D 109.9 . .
C31' C30' H30D 109.9 . .
H30C C30' H30D 108.3 . .
C32' C31' C30' 106.4(7) . .
C32' C31' H31C 110.4 . .
C30' C31' H31C 110.5 . .
C32' C31' H31D 110.4 . .
C30' C31' H31D 110.4 . .
H31C C31' H31D 108.6 . .
C33' C32' C31' 105.4(7) . .
C33' C32' H32C 110.7 . .
C31' C32' H32C 110.7 . .
C33' C32' H32D 110.6 . .
C31' C32' H32D 110.7 . .
H32C C32' H32D 108.8 . .
C32' C33' O3 108.5(7) . .
C32' C33' H33C 110.0 . .
O3 C33' H33C 110.0 . .
C32' C33' H33D 110.0 . .
O3 C33' H33D 110.0 . .
H33C C33' H33D 108.4 . .
Si2 C23' H23D 109.5 . .
Si2 C23' H23E 109.5 . .
H23D C23' H23E 109.5 . .
Si2 C23' H23F 109.5 . .
H23D C23' H23F 109.5 . .
H23E C23' H23F 109.5 . .
Si2 C24' H24D 109.5 . .
Si2 C24' H24E 109.5 . .
H24D C24' H24E 109.5 . .
Si2 C24' H24F 109.5 . .
H24D C24' H24F 109.5 . .
H24E C24' H24F 109.5 . .
Si2 C25' H25D 109.5 . .
Si2 C25' H25E 109.5 . .
H25D C25' H25E 109.5 . .
Si2 C25' H25F 109.5 . .
H25D C25' H25F 109.5 . .
H25E C25' H25F 109.5 . .
Li1 Cl1 Sm1 83.05(15) . 2
N2 Sm1 N3 103.83(9) . .
N2 Sm1 N1 92.58(8) . 2
N3 Sm1 N1 115.56(10) . 2
N2 Sm1 O1 85.26(9) . .
N3 Sm1 O1 88.75(9) . .
N1 Sm1 O1 155.29(9) 2 .
N2 Sm1 Cl1 129.48(7) . 2
N3 Sm1 Cl1 124.63(7) . 2
N1 Sm1 Cl1 79.81(6) 2 2
O1 Sm1 Cl1 82.64(6) . 2
N2 Sm1 Li1 107.58(13) . 2
N3 Sm1 Li1 138.16(14) . 2
N1 Sm1 Li1 37.34(12) 2 2
O1 Sm1 Li1 120.45(12) . 2
Cl1 Sm1 Li1 43.88(11) 2 2
O3 Li1 O2 108.2(4) . .
O3 Li1 N1 108.2(3) . .
O2 Li1 N1 117.0(3) . .
O3 Li1 Cl1 120.6(3) . .
O2 Li1 Cl1 105.9(3) . .
N1 Li1 Cl1 97.1(3) . .
O3 Li1 Sm1 138.5(3) . 2
O2 Li1 Sm1 112.7(3) . 2
N1 Li1 Sm1 45.94(14) . 2
Cl1 Li1 Sm1 53.07(12) . 2
C1 N1 C4 103.6(2) . .
C1 N1 Li1 113.4(3) . .
C4 N1 Li1 116.8(3) . .
C1 N1 Sm1 120.18(19) . 2
C4 N1 Sm1 106.73(19) . 2
Li1 N1 Sm1 96.7(2) . 2
C10 N2 C9 119.2(3) . .
C10 N2 Sm1 118.5(2) . .
C9 N2 Sm1 119.51(18) . .
Si1 N3 Si2 127.95(17) . .
Si1 N3 Sm1 109.54(13) . .
Si2 N3 Sm1 122.46(15) . .
C19 O1 C16 108.8(3) . .
C19 O1 Sm1 130.8(3) . .
C16 O1 Sm1 119.3(2) . .
C26 O2 C29 107.5(4) . .
C26 O2 Li1 129.1(4) . .
C29 O2 Li1 120.5(4) . .
C30' O3 C33 100.4(6) . .
C30' O3 C30 21.4(8) . .
C33 O3 C30 119.2(7) . .
C30' O3 C33' 100.6(7) . .
C33 O3 C33' 28.1(8) . .
C30 O3 C33' 112.1(9) . .
C30' O3 Li1 136.8(5) . .
C33 O3 Li1 122.3(5) . .
C30 O3 Li1 118.3(6) . .
C33' O3 Li1 119.7(5) . .
N3 Si1 C22 113.02(19) . .
N3 Si1 C21 113.51(18) . .
C22 Si1 C21 108.8(2) . .
N3 Si1 C20 110.61(14) . .
C22 Si1 C20 103.9(2) . .
C21 Si1 C20 106.30(18) . .
N3 Si2 C23 114.3(6) . .
N3 Si2 C24 113.1(5) . .
C23 Si2 C24 107.5(5) . .
N3 Si2 C24' 113.3(5) . .
C23 Si2 C24' 86.4(6) . .
C24 Si2 C24' 24.5(5) . .
N3 Si2 C23' 114.5(5) . .
C23 Si2 C23' 23.4(5) . .
C24 Si2 C23' 123.8(7) . .
C24' Si2 C23' 106.6(5) . .
N3 Si2 C25' 109.7(4) . .
C23 Si2 C25' 124.2(7) . .
C24 Si2 C25' 83.9(5) . .
C24' Si2 C25' 106.1(5) . .
C23' Si2 C25' 106.1(5) . .
N3 Si2 C25 107.1(5) . .
C23 Si2 C25 107.1(5) . .
C24 Si2 C25 107.3(5) . .
C24' Si2 C25 126.9(6) . .
C23' Si2 C25 85.4(5) . .
C25' Si2 C25 25.1(4) . .

loop_
_geom_bond_atom_site_label_1
_geom_bond_atom_site_label_2
_geom_bond_distance
_geom_bond_site_symmetry_2
C1 C2 1.363(4) .
C1 N1 1.388(4) .
C1 H1 0.9300 .
C2 C3 1.428(4) .
C2 C9 1.502(4) .
C3 C8 1.386(4) .
C3 C4 1.418(4) .
C4 N1 1.396(4) .
C4 C5 1.400(4) .
C5 C6 1.365(5) .
C5 H5 0.9300 .
C6 C7 1.388(5) .
C6 H6 0.9300 .
C7 C8 1.380(5) .
C7 H7 0.9300 .
C8 H8 0.9300 .
C9 N2 1.464(4) .
C9 C20 1.554(4) .
C9 H9 0.9800 .
C10 N2 1.373(4) .
C10 C11 1.408(5) .
C10 C15 1.398(5) .
C11 C12 1.386(5) .
C11 H11 0.9300 .
C12 C13 1.378(7) .
C12 H12 0.9300 .
C13 C14 1.350(7) .
C13 H13 0.9300 .
C14 C15 1.384(6) .
C14 H14 0.9300 .
C15 H15 0.9300 .
C16 C17 1.447(7) .
C16 O1 1.438(5) .
C16 H16A 0.9700 .
C16 H16B 0.9700 .
C17 C18 1.401(8) .
C17 H17A 0.9700 .
C17 H17B 0.9700 .
C18 C19 1.433(7) .
C18 H18A 0.9700 .
C18 H18B 0.9700 .
C19 O1 1.442(5) .
C19 H19A 0.9700 .
C19 H19B 0.9700 .
C20 Si1 1.886(3) .
C20 H20A 0.9700 .
C20 H20B 0.9700 .
C21 Si1 1.875(4) .
C21 H21A 0.9600 .
C21 H21B 0.9600 .
C21 H21C 0.9600 .
C22 Si1 1.868(4) .
C22 H22A 0.9600 .
C22 H22B 0.9600 .
C22 H22C 0.9600 .
C23 Si2 1.859(9) .
C23 H23A 0.9600 .
C23 H23B 0.9600 .
C23 H23C 0.9600 .
C24 Si2 1.854(9) .
C24 H24A 0.9600 .
C24 H24B 0.9600 .
C24 H24C 0.9600 .
C25 Si2 1.885(9) .
C25 H25A 0.9600 .
C25 H25B 0.9600 .
C25 H25C 0.9600 .
C26 O2 1.373(6) .
C26 C27 1.462(8) .
C26 H26A 0.9700 .
C26 H26B 0.9700 .
C27 C28 1.370(9) .
C27 H27A 0.9700 .
C27 H27B 0.9700 .
C28 C29 1.433(8) .
C28 H28A 0.9700 .
C28 H28B 0.9700 .
C29 O2 1.421(6) .
C29 H29A 0.9700 .
C29 H29B 0.9700 .
C30 O3 1.411(11) .
C30 C31 1.471(11) .
C30 H30A 0.9700 .
C30 H30B 0.9700 .
C31 C32 1.430(11) .
C31 H31A 0.9700 .
C31 H31B 0.9700 .
C32 C33 1.506(12) .
C32 H32A 0.9700 .
C32 H32B 0.9700 .
C33 O3 1.396(10) .
C33 H33A 0.9700 .
C33 H33B 0.9700 .
C30' O3 1.396(9) .
C30' C31' 1.472(9) .
C30' H30C 0.9700 .
C30' H30D 0.9700 .
C31' C32' 1.443(11) .
C31' H31C 0.9700 .
C31' H31D 0.9700 .
C32' C33' 1.436(11) .
C32' H32C 0.9700 .
C32' H32D 0.9700 .
C33' O3 1.518(10) .
C33' H33C 0.9700 .
C33' H33D 0.9700 .
C23' Si2 1.876(9) .
C23' H23D 0.9600 .
C23' H23E 0.9600 .
C23' H23F 0.9600 .
C24' Si2 1.870(8) .
C24' H24D 0.9600 .
C24' H24E 0.9600 .
C24' H24F 0.9600 .
C25' Si2 1.885(8) .
C25' H25D 0.9600 .
C25' H25E 0.9600 .
C25' H25F 0.9600 .
Cl1 Li1 2.370(7) .
Cl1 Sm1 2.7333(9) 2
Sm1 N2 2.263(2) .
Sm1 N3 2.260(3) .
Sm1 N1 2.456(3) 2
Sm1 O1 2.488(2) .
Sm1 Cl1 2.7332(9) 2
Sm1 Li1 3.394(6) 2
Li1 O3 1.913(7) .
Li1 O2 1.909(8) .
Li1 N1 2.073(7) .
Li1 Sm1 3.394(6) 2
N1 Sm1 2.456(3) 2
N3 Si1 1.702(3) .
N3 Si2 1.709(3) .
